data_7122567
loop_
_publ_author_name
'Ayres, Alexander J.'
'Zegke, Markus'
'Ostrowski, Joseph P. A.'
'Tuna, Floriana'
'McInnes, Eric J. L.'
'Wooles, Ashley J.'
'Liddle, Stephen T.'

_publ_section_title
;
 Actinide-transition metal bonding in heterobimetallic uranium- and
 thorium-molybdenum paddlewheel complexes.
;
_journal_issue 96
_journal_name_full 'Chemical communications (Cambridge, England)'
_journal_page_first 13515
_journal_page_last 13518
_journal_paper_doi 10.1039/c8cc05268a
_journal_volume 54
_journal_year 2018
_chemical_formula_moiety 'C29 H41 Li N O2 P'
_chemical_formula_sum 'C29 H41 Li N O2 P'
_chemical_formula_weight 473.54
_space_group_crystal_system monoclinic
_space_group_IT_number 14
_space_group_name_Hall '-P 2ybc'
_space_group_name_H-M_alt 'P 1 21/c 1'
_symmetry_space_group_name_Hall '-P 2ybc'
_symmetry_space_group_name_H-M 'P 1 21/c 1'
_atom_sites_solution_hydrogens geom
_atom_sites_solution_primary direct
_atom_sites_solution_secondary difmap
_audit_creation_date 2016-09-29
_audit_creation_method
;
Olex2 1.2
(compiled 2016.09.09 svn.r3337 for OlexSys, GUI svn.r5227)
;
_audit_update_record
;
2018-11-07 deposited with the CCDC.
2018-11-09 downloaded from the CCDC.
;
_cell_angle_alpha 90
_cell_angle_beta 105.113(2)
_cell_angle_gamma 90
_cell_formula_units_Z 4
_cell_length_a 19.3727(19)
_cell_length_b 9.1104(9)
_cell_length_c 16.2220(16)
_cell_measurement_reflns_used 8850
_cell_measurement_temperature 90(2)
_cell_measurement_theta_max 27.53
_cell_measurement_theta_min 2.49
_cell_volume 2764.0(5)
_computing_cell_refinement 'Bruker SAINT version 6.36A (Bruker, 2000)'
_computing_data_collection 'Bruker SMART version 5.625 (Bruker, 2001)'
_computing_data_reduction 'Bruker SAINT version 6.36A (Bruker, 2000)'
_computing_molecular_graphics 'Olex2 (Dolomanov et al., 2009)'
_computing_publication_material 'Olex2 (Dolomanov et al., 2009)'
_computing_structure_refinement 'ShelXL (Sheldrick, 2015)'
_computing_structure_solution 'SHELXS97 (Sheldrick, 2008)'
_diffrn_ambient_temperature 90(2)
_diffrn_detector_area_resol_mean 8.366
_diffrn_measured_fraction_theta_full 0.998
_diffrn_measured_fraction_theta_max 0.991
_diffrn_measurement_device_type 'Bruker SMART APEX CCD area detector'
_diffrn_measurement_method \w
_diffrn_radiation_monochromator graphite
_diffrn_radiation_type MoK\a
_diffrn_radiation_wavelength 0.71073
_diffrn_reflns_av_R_equivalents 0.0186
_diffrn_reflns_av_unetI/netI 0.0224
_diffrn_reflns_Laue_measured_fraction_full 0.998
_diffrn_reflns_Laue_measured_fraction_max 0.991
_diffrn_reflns_limit_h_max 25
_diffrn_reflns_limit_h_min -24
_diffrn_reflns_limit_k_max 11
_diffrn_reflns_limit_k_min -11
_diffrn_reflns_limit_l_max 12
_diffrn_reflns_limit_l_min -21
_diffrn_reflns_number 16708
_diffrn_reflns_point_group_measured_fraction_full 0.998
_diffrn_reflns_point_group_measured_fraction_max 0.991
_diffrn_reflns_theta_full 25.242
_diffrn_reflns_theta_max 27.529
_diffrn_reflns_theta_min 2.178
_diffrn_standards_number 0
_exptl_absorpt_coefficient_mu 0.124
_exptl_absorpt_correction_T_max 0.7456
_exptl_absorpt_correction_T_min 0.6534
_exptl_absorpt_correction_type multi-scan
_exptl_absorpt_process_details
;
SADABS-2007/2 (Bruker,2007) was used for absorption correction.
wR2(int) was 0.0379 before and 0.0320 after correction.
The Ratio of minimum to maximum transmission is 0.8763.
The \l/2 correction factor is 0.0015.
;
_exptl_crystal_colour colourless
_exptl_crystal_colour_primary colourless
_exptl_crystal_density_diffrn 1.138
_exptl_crystal_description TABET
_exptl_crystal_F_000 1024
_exptl_crystal_size_max 0.13
_exptl_crystal_size_mid 0.12
_exptl_crystal_size_min 0.09
_refine_diff_density_max 0.350
_refine_diff_density_min -0.274
_refine_diff_density_rms 0.046
_refine_ls_extinction_method none
_refine_ls_goodness_of_fit_ref 1.072
_refine_ls_hydrogen_treatment constr
_refine_ls_matrix_type full
_refine_ls_number_parameters 314
_refine_ls_number_reflns 6308
_refine_ls_number_restraints 0
_refine_ls_restrained_S_all 1.072
_refine_ls_R_factor_all 0.0439
_refine_ls_R_factor_gt 0.0396
_refine_ls_shift/su_max 0.001
_refine_ls_shift/su_mean 0.000
_refine_ls_structure_factor_coef Fsqd
_refine_ls_weighting_details 'w=1/[\s^2^(Fo^2^)+(0.0540P)^2^+0.8970P] where P=(Fo^2^+2Fc^2^)/3'
_refine_ls_weighting_scheme calc
_refine_ls_wR_factor_gt 0.1020
_refine_ls_wR_factor_ref 0.1058
_reflns_Friedel_coverage 0.000
_reflns_number_gt 5744
_reflns_number_total 6308
_reflns_threshold_expression 'I > 2\s(I)'
_cod_data_source_file c8cc05268a2.cif
_cod_data_source_block '[Li(MesNPPh2)(OEt2)2]'
_cod_depositor_comments 'Adding full bibliography for 7122562--7122573.cif.'
_cod_database_code 7122567
_nottingham_internal_coll_name OAAALA
_nottingham_internal_coll_number 11434
_nottingham_internal_coll_client AA/STL
_nottingham_internal_coll_type sphere
_nottingham_internal_coll_frame_method \w
_nottingham_internal_coll_frame_time 35
_nottingham_internal_coll_frame_width 0.3
_nottingham_internal_coll_user AA
_nottingham_internal_coll_date 17/5/2012
_nottingham_internal_coll_location NOTTS
_nottingham_internal_process_date 18/05/2012
_nottingham_internal_process_user AA
_nottingham_internal_solution_date 18/05/2012
_nottingham_internal_solution_user AA
_nottingham_internal_refinement_date 29/09/2016
_nottingham_internal_refinement_user AA/AW
_nottingham_internal_validation_date 29/09/2016
_nottingham_internal_validation_user AW
_shelx_shelxl_version_number 2014/7
_shelx_space_group_comment
;
The symmetry employed for this shelxl refinement is uniquely defined
by the following loop, which should always be used as a source of
symmetry information in preference to the above space-group names.
They are only intended as comments.
;
_olex2_refinement_description
;
1. Fixed Uiso
 At 1.2 times of:
  All C(H) groups, All C(H,H) groups
 At 1.5 times of:
  All C(H,H,H) groups
2.a Secondary CH2 refined with riding coordinates:
 C22(H22A,H22B), C24(H24A,H24B), C26(H26A,H26B), C28(H28A,H28B)
2.b Aromatic/amide H refined with riding coordinates:
 C4(H4), C7(H7), C11(H11), C12(H12), C13(H13), C14(H14), C15(H15), C17(H17),
 C18(H18), C19(H19), C20(H20), C21(H21)
2.c Idealised Me refined as rotating group:
 C3(H3A,H3B,H3C), C6(H6A,H6B,H6C), C9(H9A,H9B,H9C), C23(H23A,H23B,H23C),
 C25(H25A,H25B,H25C), C27(H27A,H27B,H27C), C29(H29A,H29B,H29C)
;
_olex2_submission_special_instructions 'No special instructions were received'

loop_
_space_group_symop_operation_xyz
'x, y, z'
'-x, y+1/2, -z+1/2'
'-x, -y, -z'
'x, -y-1/2, z-1/2'

loop_
_atom_site_label
_atom_site_type_symbol
_atom_site_fract_x
_atom_site_fract_y
_atom_site_fract_z
_atom_site_U_iso_or_equiv
_atom_site_adp_type
_atom_site_occupancy
_atom_site_site_symmetry_order
_atom_site_calc_flag
_atom_site_refinement_flags_posn
P1 P 0.20233(2) 0.82134(3) 0.45756(2) 0.01739(9) Uani 1 1 d .
O1 O 0.34701(5) 0.73960(10) 0.26449(6) 0.02330(19) Uani 1 1 d .
O2 O 0.20745(5) 0.92068(10) 0.19440(6) 0.02239(19) Uani 1 1 d .
N1 N 0.27031(5) 0.81507(11) 0.41323(6) 0.0178(2) Uani 1 1 d .
C1 C 0.33790(6) 0.78109(13) 0.46916(7) 0.0175(2) Uani 1 1 d .
C2 C 0.38767(6) 0.89338(13) 0.50248(8) 0.0191(2) Uani 1 1 d .
C3 C 0.36733(7) 1.05198(14) 0.48322(9) 0.0236(3) Uani 1 1 d .
H3A H 0.3499 1.0654 0.4213 0.035 Uiso 1 1 calc GR
H3B H 0.4093 1.1144 0.5053 0.035 Uiso 1 1 calc GR
H3C H 0.3296 1.0791 0.5105 0.035 Uiso 1 1 calc GR
C4 C 0.45522(6) 0.85805(14) 0.55508(8) 0.0212(2) Uani 1 1 d .
H4 H 0.4882 0.9349 0.5762 0.025 Uiso 1 1 calc R
C5 C 0.47550(6) 0.71414(14) 0.57740(8) 0.0215(2) Uani 1 1 d .
C6 C 0.54778(7) 0.67786(16) 0.63674(9) 0.0267(3) Uani 1 1 d .
H6A H 0.5416 0.6451 0.6919 0.040 Uiso 1 1 calc GR
H6B H 0.5782 0.7655 0.6451 0.040 Uiso 1 1 calc GR
H6C H 0.5704 0.5996 0.6116 0.040 Uiso 1 1 calc GR
C7 C 0.42648(6) 0.60350(14) 0.54397(8) 0.0208(2) Uani 1 1 d .
H7 H 0.4393 0.5043 0.5584 0.025 Uiso 1 1 calc R
C8 C 0.35906(6) 0.63385(13) 0.48995(7) 0.0191(2) Uani 1 1 d .
C9 C 0.30965(6) 0.50891(13) 0.45347(8) 0.0219(2) Uani 1 1 d .
H9A H 0.2625 0.5269 0.4632 0.033 Uiso 1 1 calc GR
H9B H 0.3293 0.4171 0.4814 0.033 Uiso 1 1 calc GR
H9C H 0.3050 0.5014 0.3920 0.033 Uiso 1 1 calc GR
C10 C 0.12815(6) 0.74495(13) 0.37216(8) 0.0190(2) Uani 1 1 d .
C11 C 0.14163(6) 0.64472(13) 0.31327(8) 0.0207(2) Uani 1 1 d .
H11 H 0.1896 0.6168 0.3170 0.025 Uiso 1 1 calc R
C12 C 0.08654(7) 0.58434(14) 0.24895(8) 0.0246(3) Uani 1 1 d .
H12 H 0.0973 0.5168 0.2095 0.030 Uiso 1 1 calc R
C13 C 0.01614(7) 0.62277(14) 0.24260(9) 0.0273(3) Uani 1 1 d .
H13 H -0.0215 0.5831 0.1985 0.033 Uiso 1 1 calc R
C14 C 0.00145(7) 0.72000(14) 0.30159(9) 0.0273(3) Uani 1 1 d .
H14 H -0.0467 0.7464 0.2980 0.033 Uiso 1 1 calc R
C15 C 0.05640(6) 0.77948(14) 0.36609(9) 0.0232(3) Uani 1 1 d .
H15 H 0.0451 0.8444 0.4066 0.028 Uiso 1 1 calc R
C16 C 0.16913(6) 1.01429(13) 0.44638(8) 0.0194(2) Uani 1 1 d .
C17 C 0.12681(6) 1.06645(15) 0.49808(8) 0.0242(3) Uani 1 1 d .
H17 H 0.1151 1.0027 0.5388 0.029 Uiso 1 1 calc R
C18 C 0.10154(7) 1.21036(15) 0.49081(9) 0.0276(3) Uani 1 1 d .
H18 H 0.0722 1.2433 0.5258 0.033 Uiso 1 1 calc R
C19 C 0.11907(7) 1.30552(14) 0.43271(9) 0.0271(3) Uani 1 1 d .
H19 H 0.1018 1.4036 0.4276 0.033 Uiso 1 1 calc R
C20 C 0.16197(6) 1.25648(14) 0.38212(9) 0.0243(3) Uani 1 1 d .
H20 H 0.1747 1.3215 0.3427 0.029 Uiso 1 1 calc R
C21 C 0.18653(6) 1.11221(13) 0.38895(8) 0.0207(2) Uani 1 1 d .
H21 H 0.2157 1.0799 0.3537 0.025 Uiso 1 1 calc R
C22 C 0.13344(7) 0.96398(15) 0.17821(8) 0.0255(3) Uani 1 1 d .
H22A H 0.1299 1.0718 0.1705 0.031 Uiso 1 1 calc R
H22B H 0.1159 0.9390 0.2286 0.031 Uiso 1 1 calc R
C23 C 0.08613(7) 0.89053(17) 0.10010(9) 0.0318(3) Uani 1 1 d .
H23A H 0.1025 0.9168 0.0497 0.048 Uiso 1 1 calc GR
H23B H 0.0367 0.9234 0.0922 0.048 Uiso 1 1 calc GR
H23C H 0.0886 0.7838 0.1078 0.048 Uiso 1 1 calc GR
C24 C 0.24420(7) 0.99214(15) 0.13895(8) 0.0253(3) Uani 1 1 d .
H24A H 0.2104 1.0079 0.0823 0.030 Uiso 1 1 calc R
H24B H 0.2832 0.9278 0.1311 0.030 Uiso 1 1 calc R
C25 C 0.27512(10) 1.13790(18) 0.17493(13) 0.0453(4) Uani 1 1 d .
H25A H 0.3019 1.1811 0.1374 0.068 Uiso 1 1 calc GR
H25B H 0.3072 1.1230 0.2319 0.068 Uiso 1 1 calc GR
H25C H 0.2363 1.2042 0.1789 0.068 Uiso 1 1 calc GR
C26 C 0.34368(7) 0.63691(15) 0.19618(8) 0.0252(3) Uani 1 1 d .
H26A H 0.3856 0.5708 0.2108 0.030 Uiso 1 1 calc R
H26B H 0.3441 0.6902 0.1431 0.030 Uiso 1 1 calc R
C27 C 0.27593(8) 0.54904(16) 0.18298(9) 0.0303(3) Uani 1 1 d .
H27A H 0.2726 0.4794 0.1361 0.045 Uiso 1 1 calc GR
H27B H 0.2347 0.6153 0.1688 0.045 Uiso 1 1 calc GR
H27C H 0.2764 0.4952 0.2354 0.045 Uiso 1 1 calc GR
C28 C 0.41042(7) 0.82882(15) 0.28353(9) 0.0258(3) Uani 1 1 d .
H28A H 0.4030 0.9148 0.3176 0.031 Uiso 1 1 calc R
H28B H 0.4185 0.8657 0.2294 0.031 Uiso 1 1 calc R
C29 C 0.47627(7) 0.74637(16) 0.33242(9) 0.0306(3) Uani 1 1 d .
H29A H 0.4859 0.6650 0.2975 0.046 Uiso 1 1 calc GR
H29B H 0.4682 0.7077 0.3855 0.046 Uiso 1 1 calc GR
H29C H 0.5174 0.8131 0.3459 0.046 Uiso 1 1 calc GR
Li1 Li 0.26297(12) 0.8152(2) 0.29276(14) 0.0239(4) Uani 1 1 d .

loop_
_atom_site_aniso_label
_atom_site_aniso_U_11
_atom_site_aniso_U_22
_atom_site_aniso_U_33
_atom_site_aniso_U_23
_atom_site_aniso_U_13
_atom_site_aniso_U_12
P1 0.01657(15) 0.01967(15) 0.01586(16) 0.00151(11) 0.00411(11) 0.00098(11)
O1 0.0231(4) 0.0279(5) 0.0186(4) -0.0032(4) 0.0051(3) 0.0029(3)
O2 0.0216(4) 0.0268(4) 0.0189(4) 0.0044(3) 0.0055(3) 0.0045(3)
N1 0.0153(4) 0.0221(5) 0.0155(5) 0.0009(4) 0.0033(4) 0.0006(4)
C1 0.0164(5) 0.0236(6) 0.0132(5) 0.0001(4) 0.0049(4) 0.0011(4)
C2 0.0188(5) 0.0224(6) 0.0169(6) 0.0005(4) 0.0058(4) -0.0001(4)
C3 0.0206(6) 0.0219(6) 0.0271(7) 0.0003(5) 0.0042(5) -0.0017(5)
C4 0.0170(5) 0.0272(6) 0.0193(6) -0.0010(5) 0.0047(4) -0.0034(5)
C5 0.0165(5) 0.0306(6) 0.0174(6) 0.0015(5) 0.0045(4) 0.0015(5)
C6 0.0184(6) 0.0350(7) 0.0243(7) 0.0040(5) 0.0012(5) 0.0016(5)
C7 0.0209(6) 0.0237(6) 0.0181(6) 0.0025(5) 0.0055(5) 0.0024(5)
C8 0.0190(5) 0.0227(6) 0.0157(5) 0.0002(4) 0.0049(4) -0.0002(4)
C9 0.0220(6) 0.0201(5) 0.0218(6) 0.0006(5) 0.0027(5) 0.0011(5)
C10 0.0187(5) 0.0182(5) 0.0198(6) 0.0043(4) 0.0041(4) -0.0014(4)
C11 0.0191(5) 0.0200(5) 0.0221(6) 0.0031(5) 0.0039(5) -0.0006(4)
C12 0.0275(6) 0.0204(6) 0.0238(6) 0.0006(5) 0.0031(5) -0.0029(5)
C13 0.0240(6) 0.0223(6) 0.0299(7) 0.0020(5) -0.0030(5) -0.0043(5)
C14 0.0173(5) 0.0246(6) 0.0371(7) 0.0041(6) 0.0021(5) -0.0016(5)
C15 0.0207(6) 0.0214(6) 0.0273(7) 0.0018(5) 0.0061(5) -0.0007(5)
C16 0.0161(5) 0.0219(5) 0.0178(6) -0.0030(4) 0.0000(4) 0.0004(4)
C17 0.0220(6) 0.0296(6) 0.0202(6) -0.0017(5) 0.0042(5) 0.0022(5)
C18 0.0238(6) 0.0319(7) 0.0261(7) -0.0083(5) 0.0047(5) 0.0053(5)
C19 0.0234(6) 0.0215(6) 0.0320(7) -0.0058(5) -0.0005(5) 0.0033(5)
C20 0.0208(6) 0.0222(6) 0.0267(7) 0.0004(5) 0.0007(5) -0.0023(5)
C21 0.0172(5) 0.0223(6) 0.0208(6) -0.0021(5) 0.0017(4) 0.0003(4)
C22 0.0230(6) 0.0308(7) 0.0230(6) 0.0030(5) 0.0067(5) 0.0064(5)
C23 0.0266(6) 0.0394(8) 0.0273(7) 0.0033(6) 0.0035(5) -0.0023(6)
C24 0.0264(6) 0.0283(6) 0.0219(6) 0.0060(5) 0.0076(5) 0.0021(5)
C25 0.0508(10) 0.0336(8) 0.0548(11) -0.0019(8) 0.0195(8) -0.0114(7)
C26 0.0290(6) 0.0280(6) 0.0185(6) -0.0030(5) 0.0061(5) 0.0062(5)
C27 0.0378(7) 0.0293(7) 0.0231(7) -0.0031(5) 0.0066(6) -0.0007(6)
C28 0.0263(6) 0.0268(6) 0.0243(6) -0.0001(5) 0.0063(5) 0.0011(5)
C29 0.0255(6) 0.0376(7) 0.0274(7) 0.0004(6) 0.0045(5) 0.0038(6)
Li1 0.0245(10) 0.0268(11) 0.0198(10) 0.0012(8) 0.0047(8) 0.0041(8)

loop_
_atom_type_symbol
_atom_type_description
_atom_type_scat_dispersion_real
_atom_type_scat_dispersion_imag
_atom_type_scat_source
C C 0.0033 0.0016 'International Tables Vol C Tables 4.2.6.8 and 6.1.1.4'
H H 0.0000 0.0000 'International Tables Vol C Tables 4.2.6.8 and 6.1.1.4'
Li Li -0.0003 0.0001 'International Tables Vol C Tables 4.2.6.8 and 6.1.1.4'
N N 0.0061 0.0033 'International Tables Vol C Tables 4.2.6.8 and 6.1.1.4'
O O 0.0106 0.0060 'International Tables Vol C Tables 4.2.6.8 and 6.1.1.4'
P P 0.1023 0.0942 'International Tables Vol C Tables 4.2.6.8 and 6.1.1.4'

loop_
_geom_angle_atom_site_label_1
_geom_angle_atom_site_label_2
_geom_angle_atom_site_label_3
_geom_angle
N1 P1 C10 102.22(5)
N1 P1 C16 106.45(5)
C10 P1 C16 95.79(5)
C26 O1 Li1 122.95(10)
C28 O1 C26 113.41(10)
C28 O1 Li1 118.27(10)
C22 O2 Li1 126.79(10)
C24 O2 C22 113.09(9)
C24 O2 Li1 118.78(10)
P1 N1 Li1 125.77(9)
C1 N1 P1 115.79(8)
C1 N1 Li1 117.48(10)
C2 C1 N1 120.70(11)
C2 C1 C8 117.90(11)
C8 C1 N1 121.33(10)
C1 C2 C3 119.92(11)
C4 C2 C1 120.17(11)
C4 C2 C3 119.89(11)
C2 C3 H3A 109.5
C2 C3 H3B 109.5
C2 C3 H3C 109.5
H3A C3 H3B 109.5
H3A C3 H3C 109.5
H3B C3 H3C 109.5
C2 C4 H4 118.9
C5 C4 C2 122.10(11)
C5 C4 H4 118.9
C4 C5 C6 121.56(11)
C4 C5 C7 117.60(11)
C7 C5 C6 120.84(12)
C5 C6 H6A 109.5
C5 C6 H6B 109.5
C5 C6 H6C 109.5
H6A C6 H6B 109.5
H6A C6 H6C 109.5
H6B C6 H6C 109.5
C5 C7 H7 119.0
C5 C7 C8 122.09(11)
C8 C7 H7 119.0
C1 C8 C9 120.48(10)
C7 C8 C1 120.10(11)
C7 C8 C9 119.42(11)
C8 C9 H9A 109.5
C8 C9 H9B 109.5
C8 C9 H9C 109.5
H9A C9 H9B 109.5
H9A C9 H9C 109.5
H9B C9 H9C 109.5
C11 C10 P1 120.74(9)
C11 C10 C15 117.24(11)
C15 C10 P1 121.96(10)
C10 C11 H11 119.1
C10 C11 C12 121.78(11)
C12 C11 H11 119.1
C11 C12 H12 119.9
C13 C12 C11 120.12(12)
C13 C12 H12 119.9
C12 C13 H13 120.5
C12 C13 C14 119.03(12)
C14 C13 H13 120.5
C13 C14 H14 119.6
C13 C14 C15 120.84(12)
C15 C14 H14 119.6
C10 C15 H15 119.5
C14 C15 C10 120.95(12)
C14 C15 H15 119.5
C17 C16 P1 120.18(10)
C21 C16 P1 122.10(9)
C21 C16 C17 117.70(11)
C16 C17 H17 119.5
C18 C17 C16 121.08(12)
C18 C17 H17 119.5
C17 C18 H18 119.9
C19 C18 C17 120.20(12)
C19 C18 H18 119.9
C18 C19 H19 120.3
C20 C19 C18 119.48(12)
C20 C19 H19 120.3
C19 C20 H20 119.9
C19 C20 C21 120.17(12)
C21 C20 H20 119.9
C16 C21 H21 119.3
C20 C21 C16 121.36(12)
C20 C21 H21 119.3
O2 C22 H22A 109.0
O2 C22 H22B 109.0
O2 C22 C23 112.81(11)
H22A C22 H22B 107.8
C23 C22 H22A 109.0
C23 C22 H22B 109.0
C22 C23 H23A 109.5
C22 C23 H23B 109.5
C22 C23 H23C 109.5
H23A C23 H23B 109.5
H23A C23 H23C 109.5
H23B C23 H23C 109.5
O2 C24 H24A 109.3
O2 C24 H24B 109.3
O2 C24 C25 111.53(12)
H24A C24 H24B 108.0
C25 C24 H24A 109.3
C25 C24 H24B 109.3
C24 C25 H25A 109.5
C24 C25 H25B 109.5
C24 C25 H25C 109.5
H25A C25 H25B 109.5
H25A C25 H25C 109.5
H25B C25 H25C 109.5
O1 C26 H26A 110.0
O1 C26 H26B 110.0
O1 C26 C27 108.55(10)
H26A C26 H26B 108.4
C27 C26 H26A 110.0
C27 C26 H26B 110.0
C26 C27 H27A 109.5
C26 C27 H27B 109.5
C26 C27 H27C 109.5
H27A C27 H27B 109.5
H27A C27 H27C 109.5
H27B C27 H27C 109.5
O1 C28 H28A 109.0
O1 C28 H28B 109.0
O1 C28 C29 112.83(11)
H28A C28 H28B 107.8
C29 C28 H28A 109.0
C29 C28 H28B 109.0
C28 C29 H29A 109.5
C28 C29 H29B 109.5
C28 C29 H29C 109.5
H29A C29 H29B 109.5
H29A C29 H29C 109.5
H29B C29 H29C 109.5
O1 Li1 O2 107.68(11)
N1 Li1 O1 113.46(11)
N1 Li1 O2 135.88(12)

loop_
_geom_bond_atom_site_label_1
_geom_bond_atom_site_label_2
_geom_bond_distance
P1 N1 1.6580(10)
P1 C10 1.8523(12)
P1 C16 1.8642(13)
O1 C26 1.4387(15)
O1 C28 1.4378(16)
O1 Li1 1.930(2)
O2 C22 1.4437(14)
O2 C24 1.4399(15)
O2 Li1 1.932(2)
N1 C1 1.4191(14)
N1 Li1 1.922(2)
C1 C2 1.4130(16)
C1 C8 1.4174(17)
C2 C3 1.5087(17)
C2 C4 1.4007(16)
C3 H3A 0.9800
C3 H3B 0.9800
C3 H3C 0.9800
C4 H4 0.9500
C4 C5 1.3893(18)
C5 C6 1.5146(17)
C5 C7 1.3941(18)
C6 H6A 0.9800
C6 H6B 0.9800
C6 H6C 0.9800
C7 H7 0.9500
C7 C8 1.3977(16)
C8 C9 1.5055(16)
C9 H9A 0.9800
C9 H9B 0.9800
C9 H9C 0.9800
C10 C11 1.3944(17)
C10 C15 1.4034(17)
C11 H11 0.9500
C11 C12 1.3963(17)
C12 H12 0.9500
C12 C13 1.3855(18)
C13 H13 0.9500
C13 C14 1.387(2)
C14 H14 0.9500
C14 C15 1.3932(18)
C15 H15 0.9500
C16 C17 1.4001(17)
C16 C21 1.3932(17)
C17 H17 0.9500
C17 C18 1.3937(18)
C18 H18 0.9500
C18 C19 1.386(2)
C19 H19 0.9500
C19 C20 1.3854(19)
C20 H20 0.9500
C20 C21 1.3925(17)
C21 H21 0.9500
C22 H22A 0.9900
C22 H22B 0.9900
C22 C23 1.5125(19)
C23 H23A 0.9800
C23 H23B 0.9800
C23 H23C 0.9800
C24 H24A 0.9900
C24 H24B 0.9900
C24 C25 1.510(2)
C25 H25A 0.9800
C25 H25B 0.9800
C25 H25C 0.9800
C26 H26A 0.9900
C26 H26B 0.9900
C26 C27 1.5041(19)
C27 H27A 0.9800
C27 H27B 0.9800
C27 H27C 0.9800
C28 H28A 0.9900
C28 H28B 0.9900
C28 C29 1.5143(18)
C29 H29A 0.9800
C29 H29B 0.9800
C29 H29C 0.9800

loop_
_geom_torsion_atom_site_label_1
_geom_torsion_atom_site_label_2
_geom_torsion_atom_site_label_3
_geom_torsion_atom_site_label_4
_geom_torsion
P1 N1 C1 C2 -99.44(11)
P1 N1 C1 C8 83.76(12)
P1 C10 C11 C12 179.25(9)
P1 C10 C15 C14 -179.61(10)
P1 C16 C17 C18 179.91(10)
P1 C16 C21 C20 -179.23(9)
N1 P1 C10 C11 28.29(11)
N1 P1 C10 C15 -154.68(10)
N1 P1 C16 C17 -161.18(9)
N1 P1 C16 C21 17.13(11)
N1 C1 C2 C3 3.96(17)
N1 C1 C2 C4 -177.63(10)
N1 C1 C8 C7 178.82(11)
N1 C1 C8 C9 -0.52(17)
C1 C2 C4 C5 -0.95(18)
C2 C1 C8 C7 1.93(17)
C2 C1 C8 C9 -177.42(11)
C2 C4 C5 C6 -177.91(11)
C2 C4 C5 C7 1.35(18)
C3 C2 C4 C5 177.47(12)
C4 C5 C7 C8 -0.09(18)
C5 C7 C8 C1 -1.56(18)
C5 C7 C8 C9 177.79(11)
C6 C5 C7 C8 179.17(11)
C8 C1 C2 C3 -179.13(11)
C8 C1 C2 C4 -0.72(17)
C10 P1 N1 C1 -143.87(9)
C10 P1 N1 Li1 24.56(11)
C10 P1 C16 C17 94.24(10)
C10 P1 C16 C21 -87.46(10)
C10 C11 C12 C13 -0.43(19)
C11 C10 C15 C14 -2.48(18)
C11 C12 C13 C14 -0.9(2)
C12 C13 C14 C15 0.5(2)
C13 C14 C15 C10 1.3(2)
C15 C10 C11 C12 2.08(18)
C16 P1 N1 C1 116.26(9)
C16 P1 N1 Li1 -75.31(11)
C16 P1 C10 C11 136.54(10)
C16 P1 C10 C15 -46.43(11)
C16 C17 C18 C19 -1.06(19)
C17 C16 C21 C20 -0.89(17)
C17 C18 C19 C20 -0.12(19)
C18 C19 C20 C21 0.76(19)
C19 C20 C21 C16 -0.25(18)
C21 C16 C17 C18 1.54(18)
C22 O2 C24 C25 87.40(14)
C24 O2 C22 C23 77.39(14)
C26 O1 C28 C29 -75.56(14)
C28 O1 C26 C27 179.26(10)
Li1 O1 C26 C27 -27.15(16)
Li1 O1 C28 C29 129.52(12)
Li1 O2 C22 C23 -116.13(14)
Li1 O2 C24 C25 -80.27(15)
Li1 N1 C1 C2 91.13(14)
Li1 N1 C1 C8 -85.68(14)
